data_7109220
loop_
_publ_author_name
'David M. Nickerson'
'Veronica V. Angeles'
'Tyler J. Auvil'
'Sonia S. Soa'
'Anita E. Mattson'

_publ_section_title
;
 Internal Lewis acid assisted ureas: tunable hydrogen bond donor catalysts
;
_journal_name_full Chem.Commun.
_journal_page_first 4289
_journal_paper_doi 10.1039/c2cc37073e
_journal_volume 49
_journal_year 2013
_chemical_compound_source 'synthesis as described'
_chemical_formula_moiety 'C51 H39 F6 N2 O P2 Pt, C F3 O3 S, 0.5(C2 H6 O)'
_chemical_formula_sum 'C53 H42 F9 N2 O4.5 P2 Pt S'
_chemical_formula_weight 1238.98
_chemical_name_common 'Mattson 1854'
_chemical_name_systematic
;
?
;
_space_group_IT_number 2
_symmetry_cell_setting triclinic
_symmetry_Int_Tables_number 2
_symmetry_space_group_name_Hall '-P 1'
_symmetry_space_group_name_H-M 'P -1'
_atom_sites_solution_hydrogens geom
_atom_sites_solution_primary heavy
_atom_sites_solution_secondary difmap
_audit_conform_dict_location ftp://ftp.iucr.org/pub/cif_core.dic
_audit_conform_dict_name cif_core.dic
_audit_conform_dict_version 2.4
_audit_creation_date 2012-02-09T11:25:52-00:00
_audit_creation_method 'WinGX routine CIF_UPDATE'
_cell_angle_alpha 75.313(1)
_cell_angle_beta 82.870(1)
_cell_angle_gamma 73.442(1)
_cell_formula_units_Z 2
_cell_length_a 12.2794(1)
_cell_length_b 14.2125(1)
_cell_length_c 15.6044(1)
_cell_measurement_reflns_used 11470
_cell_measurement_temperature 150(2)
_cell_measurement_theta_max 27.485
_cell_measurement_theta_min 2.037
_cell_measurement_wavelength 0.71073
_cell_volume 2521.12(4)
_computing_cell_refinement 'HKL Scalepack (Otwinowski & Minor 1997)'
_computing_data_collection 'Collect (Nonius BV, 1997-2000)'
_computing_data_reduction 'HKL Denzo and Scalepack (Otwinowski & Minor 1997)'
_computing_molecular_graphics 'Ortep-3 for Windows (Farrugia, 1997)'
_computing_publication_material 'WinGX publication routines (Farrugia, 1999)'
_computing_structure_refinement 'SHELXL-97 (Sheldrick, 2008)'
_computing_structure_solution 'SHELXS-97 (Sheldrick, 2008)'
_diffrn_ambient_temperature 150(2)
_diffrn_detector 'CCD plate'
_diffrn_detector_area_resol_mean 9
_diffrn_measured_fraction_theta_full 0.999
_diffrn_measured_fraction_theta_max 0.999
_diffrn_measurement_device '95mm CCD camera on \k-goniostat'
_diffrn_measurement_device_type 'Nonius KappaCCD'
_diffrn_measurement_method 'phi and omega scans'
_diffrn_orient_matrix_type 'by Nonius Collect from scalepack cell'
_diffrn_orient_matrix_UB_11 0.100603E-1
_diffrn_orient_matrix_UB_12 -0.714813E-1
_diffrn_orient_matrix_UB_13 0.339685E-1
_diffrn_orient_matrix_UB_21 0.195158E-1
_diffrn_orient_matrix_UB_22 -0.231804E-1
_diffrn_orient_matrix_UB_23 -0.567358E-1
_diffrn_orient_matrix_UB_31 0.822121E-1
_diffrn_orient_matrix_UB_32 -0.63667E-2
_diffrn_orient_matrix_UB_33 0.5469E-2
_diffrn_radiation_monochromator graphite
_diffrn_radiation_probe x-ray
_diffrn_radiation_type MoK\a
_diffrn_radiation_wavelength 0.71073
_diffrn_reflns_av_R_equivalents 0.046
_diffrn_reflns_limit_h_max 15
_diffrn_reflns_limit_h_min -15
_diffrn_reflns_limit_k_max 18
_diffrn_reflns_limit_k_min -18
_diffrn_reflns_limit_l_max 20
_diffrn_reflns_limit_l_min -20
_diffrn_reflns_number 68729
_diffrn_reflns_theta_full 27.45
_diffrn_reflns_theta_max 27.45
_diffrn_reflns_theta_min 2.14
_diffrn_source 'Enraf Nonius FR590'
_exptl_absorpt_coefficient_mu 2.97
_exptl_absorpt_correction_T_max 0.700
_exptl_absorpt_correction_T_min 0.552
_exptl_absorpt_correction_type multi-scan
_exptl_absorpt_process_details 'HKL Scalepack (Otwinowski & Minor, 1997)'
_exptl_crystal_colour colourless
_exptl_crystal_density_diffrn 1.632
_exptl_crystal_density_method 'not measured'
_exptl_crystal_description 'triangular plate'
_exptl_crystal_F_000 1230
_exptl_crystal_size_max 0.35
_exptl_crystal_size_mid 0.15
_exptl_crystal_size_min 0.12
_refine_diff_density_max 1.91
_refine_diff_density_min -1.15
_refine_diff_density_rms 0.102
_refine_ls_extinction_method none
_refine_ls_goodness_of_fit_ref 1.047
_refine_ls_hydrogen_treatment mixed
_refine_ls_matrix_type full
_refine_ls_number_parameters 716
_refine_ls_number_reflns 11510
_refine_ls_number_restraints 63
_refine_ls_restrained_S_all 1.065
_refine_ls_R_factor_all 0.0374
_refine_ls_R_factor_gt 0.029
_refine_ls_shift/su_max 0.006
_refine_ls_shift/su_mean 0
_refine_ls_structure_factor_coef Fsqd
_refine_ls_weighting_details 'w=1/[\s^2^(Fo^2^)+(0.0400P)^2^+1.4883P] where P=(Fo^2^+2Fc^2^)/3'
_refine_ls_weighting_scheme calc
_refine_ls_wR_factor_gt 0.07
_refine_ls_wR_factor_ref 0.0732
_reflns_number_gt 10123
_reflns_number_total 11510
_reflns_threshold_expression >2\s(I)
_cod_data_source_file c2cc37073e.txt
_cod_data_source_block Mattson1854
_cod_original_cell_volume 2521.12(3)
_cod_original_formula_sum 'C53 H42 F9 N2 O4.50 P2 Pt S'
_cod_database_code 7109220

loop_
_symmetry_equiv_pos_as_xyz
'x, y, z'
'-x, -y, -z'

loop_
_atom_site_label
_atom_site_type_symbol
_atom_site_fract_x
_atom_site_fract_y
_atom_site_fract_z
_atom_site_U_iso_or_equiv
_atom_site_adp_type
_atom_site_occupancy
_atom_site_symmetry_multiplicity
_atom_site_calc_flag
_atom_site_refinement_flags
_atom_site_disorder_assembly
_atom_site_disorder_group
C1 C 0.4399(3) 0.3106(2) 0.1685(2) 0.0205(6) Uani 1 1 d . . .
C2 C 0.3544(3) 0.3895(3) 0.1244(2) 0.0252(7) Uani 1 1 d . . .
H2 H 0.3613 0.4565 0.1131 0.03 Uiso 1 1 calc R . .
C3 C 0.2589(3) 0.3733(3) 0.0963(2) 0.0292(7) Uani 1 1 d . . .
H3 H 0.2022 0.4287 0.0666 0.035 Uiso 1 1 calc R . .
C4 C 0.2472(3) 0.2768(3) 0.1118(2) 0.0317(8) Uani 1 1 d . . .
H4 H 0.1818 0.2655 0.0938 0.038 Uiso 1 1 calc R . .
C5 C 0.3314(3) 0.1961(3) 0.1538(2) 0.0305(7) Uani 1 1 d . . .
H5 H 0.324 0.1293 0.1646 0.037 Uiso 1 1 calc R . .
C6 C 0.4270(3) 0.2137(3) 0.1799(2) 0.0244(7) Uani 1 1 d . . .
C7 C 0.6238(3) 0.1156(2) 0.2035(2) 0.0224(6) Uani 1 1 d . . .
C8 C 0.8105(3) -0.0126(3) 0.2275(2) 0.0292(7) Uani 1 1 d . . .
C9 C 0.8790(3) 0.0336(3) 0.1634(2) 0.0321(8) Uani 1 1 d . . .
H9 H 0.8466 0.0922 0.1199 0.039 Uiso 1 1 calc R . .
C10 C 0.9963(3) -0.0074(3) 0.1640(3) 0.0379(9) Uani 1 1 d . A .
C11 C 1.0448(3) -0.0924(3) 0.2266(3) 0.0442(10) Uani 1 1 d . . .
H11 H 1.1251 -0.1191 0.2262 0.053 Uiso 1 1 calc R . .
C12 C 0.9755(3) -0.1383(3) 0.2896(3) 0.0393(9) Uani 1 1 d . B .
C13 C 0.8581(3) -0.0992(3) 0.2906(3) 0.0327(8) Uani 1 1 d . . .
H13 H 0.8107 -0.1312 0.334 0.039 Uiso 1 1 calc R . .
C15 C 1.0256(3) -0.2288(3) 0.3605(3) 0.0560(12) Uani 1 1 d D . .
C16 C 0.4518(2) 0.5764(2) 0.2009(2) 0.0214(6) Uani 1 1 d . . .
C17 C 0.4834(3) 0.5957(3) 0.1104(2) 0.0267(7) Uani 1 1 d . . .
H17 H 0.523 0.5415 0.0837 0.032 Uiso 1 1 calc R . .
C18 C 0.4575(3) 0.6933(3) 0.0594(2) 0.0350(8) Uani 1 1 d . . .
H18 H 0.48 0.706 -0.0021 0.042 Uiso 1 1 calc R . .
C19 C 0.3995(3) 0.7719(3) 0.0974(3) 0.0377(9) Uani 1 1 d . . .
H19 H 0.3811 0.8387 0.0618 0.045 Uiso 1 1 calc R . .
C20 C 0.3675(3) 0.7546(3) 0.1871(2) 0.0338(8) Uani 1 1 d . . .
H20 H 0.3293 0.8095 0.2133 0.041 Uiso 1 1 calc R . .
C21 C 0.3912(3) 0.6571(3) 0.2384(2) 0.0273(7) Uani 1 1 d . . .
H21 H 0.3662 0.6448 0.2993 0.033 Uiso 1 1 calc R . .
C22 C 0.5704(2) 0.4504(2) 0.35904(19) 0.0216(6) Uani 1 1 d . . .
C23 C 0.6248(3) 0.3575(3) 0.4120(2) 0.0252(7) Uani 1 1 d . . .
H23 H 0.6205 0.2968 0.3992 0.03 Uiso 1 1 calc R . .
C24 C 0.6850(3) 0.3529(3) 0.4831(2) 0.0321(8) Uani 1 1 d . . .
H24 H 0.7222 0.2894 0.5184 0.039 Uiso 1 1 calc R . .
C25 C 0.6906(3) 0.4406(3) 0.5024(2) 0.0318(8) Uani 1 1 d . . .
H25 H 0.7319 0.4375 0.5511 0.038 Uiso 1 1 calc R . .
C26 C 0.6361(3) 0.5333(3) 0.4513(2) 0.0310(8) Uani 1 1 d . . .
H26 H 0.639 0.5936 0.4658 0.037 Uiso 1 1 calc R . .
C27 C 0.5775(3) 0.5386(3) 0.3791(2) 0.0260(7) Uani 1 1 d . . .
H27 H 0.5422 0.6024 0.3432 0.031 Uiso 1 1 calc R . .
C28 C 0.3602(3) 0.4204(2) 0.3206(2) 0.0226(6) Uani 1 1 d . . .
C29 C 0.3649(3) 0.3314(3) 0.3841(2) 0.0326(8) Uani 1 1 d . . .
H29 H 0.4369 0.288 0.4022 0.039 Uiso 1 1 calc R . .
C30 C 0.2669(3) 0.3047(3) 0.4217(3) 0.0426(9) Uani 1 1 d . . .
H30 H 0.2715 0.2434 0.4651 0.051 Uiso 1 1 calc R . .
C31 C 0.1613(3) 0.3679(4) 0.3956(3) 0.0465(10) Uani 1 1 d . . .
H31 H 0.0936 0.3501 0.4213 0.056 Uiso 1 1 calc R . .
C32 C 0.1553(3) 0.4558(3) 0.3329(3) 0.0447(10) Uani 1 1 d . . .
H32 H 0.083 0.4987 0.3154 0.054 Uiso 1 1 calc R . .
C33 C 0.2534(3) 0.4833(3) 0.2945(2) 0.0325(8) Uani 1 1 d . . .
H33 H 0.2481 0.5443 0.2507 0.039 Uiso 1 1 calc R . .
C34 C 0.8396(3) 0.3516(2) 0.0849(2) 0.0217(6) Uani 1 1 d . . .
C35 C 0.7893(3) 0.3254(3) 0.0231(2) 0.0285(7) Uani 1 1 d . . .
H35 H 0.7201 0.3063 0.0392 0.034 Uiso 1 1 calc R . .
C36 C 0.8383(3) 0.3263(3) -0.0623(2) 0.0342(8) Uani 1 1 d . . .
H36 H 0.8023 0.3086 -0.1041 0.041 Uiso 1 1 calc R . .
C37 C 0.9393(3) 0.3530(3) -0.0863(2) 0.0333(8) Uani 1 1 d . . .
H37 H 0.974 0.3522 -0.1441 0.04 Uiso 1 1 calc R . .
C38 C 0.9896(3) 0.3810(3) -0.0254(2) 0.0307(8) Uani 1 1 d . . .
H38 H 1.0587 0.4003 -0.042 0.037 Uiso 1 1 calc R . .
C39 C 0.9403(3) 0.3812(3) 0.0590(2) 0.0262(7) Uani 1 1 d . . .
H39 H 0.9751 0.4014 0.0999 0.031 Uiso 1 1 calc R . .
C40 C 0.8725(3) 0.2451(3) 0.2696(2) 0.0254(7) Uani 1 1 d . . .
C41 C 0.8306(3) 0.1697(3) 0.3266(2) 0.0291(7) Uani 1 1 d . . .
H41 H 0.752 0.1732 0.3284 0.035 Uiso 1 1 calc R . .
C42 C 0.9026(3) 0.0886(3) 0.3815(2) 0.0362(8) Uani 1 1 d . . .
H42 H 0.8734 0.0374 0.4207 0.043 Uiso 1 1 calc R . .
C43 C 1.0174(3) 0.0839(3) 0.3782(2) 0.0412(9) Uani 1 1 d . . .
H43 H 1.0671 0.0287 0.415 0.049 Uiso 1 1 calc R . .
C44 C 1.0595(3) 0.1580(3) 0.3223(3) 0.0444(10) Uani 1 1 d . . .
H44 H 1.1384 0.1538 0.3205 0.053 Uiso 1 1 calc R . .
C45 C 0.9887(3) 0.2388(3) 0.2686(2) 0.0359(8) Uani 1 1 d . . .
H45 H 1.0187 0.2904 0.2307 0.043 Uiso 1 1 calc R . .
C46 C 0.7924(3) 0.4636(3) 0.2184(2) 0.0255(7) Uani 1 1 d . . .
C47 C 0.8406(3) 0.4662(3) 0.2936(2) 0.0312(8) Uani 1 1 d . . .
H47 H 0.8708 0.4053 0.3354 0.037 Uiso 1 1 calc R . .
C48 C 0.8445(3) 0.5586(3) 0.3075(3) 0.0418(10) Uani 1 1 d . . .
H48 H 0.8788 0.5603 0.3583 0.05 Uiso 1 1 calc R . .
C49 C 0.7992(4) 0.6466(3) 0.2482(3) 0.0487(11) Uani 1 1 d . . .
H49 H 0.8006 0.7091 0.2588 0.058 Uiso 1 1 calc R . .
C50 C 0.7515(3) 0.6452(3) 0.1731(3) 0.0434(10) Uani 1 1 d . . .
H50 H 0.7209 0.7066 0.1321 0.052 Uiso 1 1 calc R . .
C51 C 0.7483(3) 0.5541(3) 0.1577(2) 0.0309(8) Uani 1 1 d . . .
H51 H 0.716 0.5532 0.1057 0.037 Uiso 1 1 calc R . .
N1 N 0.5126(2) 0.1262(2) 0.21847(19) 0.0268(6) Uani 1 1 d . . .
H1N1 H 0.492(3) 0.081(3) 0.236(2) 0.020(10) Uiso 1 1 d . . .
N2 N 0.6904(2) 0.0210(2) 0.2320(2) 0.0321(7) Uani 1 1 d . . .
H1N2 H 0.657(3) -0.021(3) 0.263(3) 0.036(11) Uiso 1 1 d . . .
O1 O 0.66801(17) 0.18720(16) 0.16491(14) 0.0234(5) Uani 1 1 d . . .
C14 C 1.0731(3) 0.0413(3) 0.0954(3) 0.0502(11) Uani 1 1 d D . .
F1A F 1.0254(9) 0.1282(10) 0.0455(12) 0.146(6) Uani 0.62(3) 1 d PD A 3
F2A F 1.1576(12) 0.0501(18) 0.1364(6) 0.103(5) Uani 0.62(3) 1 d PD A 3
F3A F 1.1261(13) -0.0204(8) 0.0444(8) 0.077(3) Uani 0.62(3) 1 d PD A 3
F1B F 1.1168(18) 0.1067(16) 0.1164(13) 0.089(6) Uani 0.38(3) 1 d PD A 4
F2B F 1.0142(10) 0.0978(12) 0.0244(7) 0.064(4) Uani 0.38(3) 1 d PD A 4
F3B F 1.1568(12) -0.0202(10) 0.0587(11) 0.060(4) Uani 0.38(3) 1 d PD A 4
F4A F 0.9619(3) -0.2927(3) 0.3878(3) 0.0779(16) Uani 0.840(8) 1 d PD B 1
F5A F 1.0347(5) -0.2045(3) 0.4364(3) 0.101(2) Uani 0.840(8) 1 d PD B 1
F6A F 1.1281(3) -0.2779(4) 0.3399(3) 0.120(3) Uani 0.840(8) 1 d PD B 1
F4B F 0.9643(18) -0.2508(19) 0.4311(11) 0.103(9) Uiso 0.160(8) 1 d PD B 2
F5B F 1.0489(19) -0.3020(13) 0.3174(12) 0.079(7) Uiso 0.160(8) 1 d PD B 2
F6B F 1.1217(11) -0.2179(16) 0.3745(13) 0.066(6) Uiso 0.160(8) 1 d PD B 2
P1 P 0.49248(6) 0.44831(6) 0.26759(5) 0.01955(16) Uani 1 1 d . . .
P2 P 0.77469(6) 0.34830(6) 0.19787(5) 0.02003(16) Uani 1 1 d . . .
Pt Pt 0.588784(9) 0.328683(9) 0.198812(7) 0.01921(5) Uani 1 1 d . . .
O1A O 0.5970(7) 0.9490(5) 0.0460(4) 0.0614(17) Uani 0.5 1 d PU C -5
C2A C 0.4053(8) 0.9804(6) 0.1027(5) 0.0453(19) Uani 0.5 1 d PU C -5
H2A1 H 0.3305 1.0284 0.092 0.068 Uiso 0.5 1 calc PR C -5
H2A2 H 0.4278 0.9776 0.1616 0.068 Uiso 0.5 1 calc PR C -5
H2A3 H 0.4015 0.9134 0.0997 0.068 Uiso 0.5 1 calc PR C -5
C1A C 0.4865(12) 1.0121(8) 0.0373(7) 0.073(3) Uani 0.5 1 d PU C -5
H1A H 0.4616 1.0165 -0.0219 0.087 Uiso 0.5 1 calc PR C -5
H1B H 0.4878 1.0807 0.0399 0.087 Uiso 0.5 1 calc PR C -5
S S 0.48769(10) -0.12498(8) 0.35800(7) 0.0455(3) Uani 1 1 d . . .
O2 O 0.4715(3) -0.2228(2) 0.3783(2) 0.0635(9) Uani 1 1 d . . .
O3 O 0.4449(4) -0.0595(3) 0.2745(2) 0.0697(10) Uani 1 1 d . . .
O4 O 0.5959(3) -0.1163(3) 0.3744(3) 0.0712(10) Uani 1 1 d . . .
C52 C 0.3924(4) -0.0636(3) 0.4374(3) 0.0545(12) Uani 1 1 d . . .
F7 F 0.3922(4) 0.0317(2) 0.4243(2) 0.0937(12) Uani 1 1 d . . .
F8 F 0.4176(3) -0.1084(2) 0.52057(18) 0.0802(9) Uani 1 1 d . . .
F9 F 0.2869(3) -0.0668(3) 0.4319(3) 0.1068(13) Uani 1 1 d . . .

loop_
_atom_site_aniso_label
_atom_site_aniso_U_11
_atom_site_aniso_U_22
_atom_site_aniso_U_33
_atom_site_aniso_U_23
_atom_site_aniso_U_13
_atom_site_aniso_U_12
C1 0.0163(14) 0.0248(16) 0.0214(15) -0.0061(12) -0.0050(11) -0.0049(12)
C2 0.0215(16) 0.0276(17) 0.0274(16) -0.0079(14) -0.0064(13) -0.0041(13)
C3 0.0193(16) 0.0336(19) 0.0321(18) -0.0075(15) -0.0091(13) 0.0003(14)
C4 0.0168(16) 0.043(2) 0.0388(19) -0.0114(16) -0.0080(14) -0.0088(15)
C5 0.0221(16) 0.0312(19) 0.0394(19) -0.0061(15) -0.0022(14) -0.0107(14)
C6 0.0165(15) 0.0321(18) 0.0229(15) -0.0047(13) -0.0014(12) -0.0051(13)
C7 0.0183(15) 0.0235(16) 0.0256(16) -0.0051(13) -0.0038(12) -0.0050(13)
C8 0.0194(16) 0.0262(18) 0.043(2) -0.0121(15) -0.0031(14) -0.0038(13)
C9 0.0238(17) 0.0296(19) 0.044(2) -0.0128(16) -0.0009(15) -0.0053(14)
C10 0.0236(18) 0.033(2) 0.059(2) -0.0196(18) 0.0041(17) -0.0051(15)
C11 0.0211(18) 0.038(2) 0.076(3) -0.022(2) -0.0077(18) -0.0008(16)
C12 0.0281(19) 0.031(2) 0.058(2) -0.0137(18) -0.0081(17) -0.0001(15)
C13 0.0249(17) 0.0265(18) 0.046(2) -0.0096(16) -0.0048(15) -0.0026(14)
C15 0.040(2) 0.038(2) 0.085(4) -0.006(2) -0.025(2) 0.000(2)
C16 0.0156(14) 0.0233(16) 0.0240(15) -0.0009(12) -0.0041(12) -0.0056(12)
C17 0.0198(16) 0.0366(19) 0.0243(16) -0.0064(14) -0.0017(13) -0.0086(14)
C18 0.0306(19) 0.041(2) 0.0290(18) 0.0010(16) -0.0025(15) -0.0109(16)
C19 0.0308(19) 0.032(2) 0.043(2) 0.0062(16) -0.0088(16) -0.0070(16)
C20 0.0270(18) 0.0279(19) 0.045(2) -0.0077(16) -0.0061(15) -0.0031(15)
C21 0.0198(16) 0.0333(19) 0.0262(16) -0.0055(14) -0.0032(13) -0.0035(14)
C22 0.0165(14) 0.0294(17) 0.0198(14) -0.0062(13) 0.0001(11) -0.0075(13)
C23 0.0236(16) 0.0260(17) 0.0258(16) -0.0051(13) -0.0022(13) -0.0069(13)
C24 0.0246(17) 0.042(2) 0.0265(17) -0.0006(15) -0.0063(14) -0.0076(15)
C25 0.0231(17) 0.054(2) 0.0221(16) -0.0099(16) -0.0030(13) -0.0143(16)
C26 0.0246(17) 0.043(2) 0.0321(18) -0.0187(16) 0.0003(14) -0.0116(15)
C27 0.0211(16) 0.0292(18) 0.0285(17) -0.0084(14) -0.0008(13) -0.0068(13)
C28 0.0187(15) 0.0304(17) 0.0223(15) -0.0102(13) 0.0007(12) -0.0091(13)
C29 0.0302(18) 0.037(2) 0.0317(18) -0.0064(15) -0.0034(14) -0.0115(16)
C30 0.041(2) 0.050(2) 0.041(2) -0.0037(18) 0.0013(17) -0.0257(19)
C31 0.030(2) 0.069(3) 0.049(2) -0.017(2) 0.0111(18) -0.029(2)
C32 0.0190(17) 0.060(3) 0.055(2) -0.010(2) -0.0020(16) -0.0122(18)
C33 0.0179(16) 0.042(2) 0.0358(19) -0.0048(16) -0.0016(14) -0.0082(15)
C34 0.0166(14) 0.0234(16) 0.0220(15) -0.0027(12) -0.0022(12) -0.0024(12)
C35 0.0233(16) 0.037(2) 0.0268(17) -0.0032(14) -0.0016(13) -0.0141(15)
C36 0.0337(19) 0.048(2) 0.0235(17) -0.0051(15) -0.0025(14) -0.0166(17)
C37 0.0305(18) 0.039(2) 0.0231(17) 0.0001(15) 0.0044(14) -0.0068(16)
C38 0.0184(16) 0.0337(19) 0.0353(18) -0.0001(15) 0.0003(14) -0.0074(14)
C39 0.0191(15) 0.0312(18) 0.0276(16) -0.0045(14) -0.0035(13) -0.0067(13)
C40 0.0216(16) 0.0319(18) 0.0210(15) -0.0068(13) -0.0062(12) -0.0016(13)
C41 0.0249(17) 0.0324(19) 0.0285(17) -0.0063(14) -0.0043(13) -0.0044(14)
C42 0.040(2) 0.033(2) 0.0304(18) -0.0047(15) -0.0082(16) -0.0012(16)
C43 0.038(2) 0.044(2) 0.0316(19) -0.0023(17) -0.0146(16) 0.0040(18)
C44 0.0210(18) 0.063(3) 0.040(2) -0.0032(19) -0.0107(15) -0.0002(18)
C45 0.0213(17) 0.047(2) 0.0329(19) 0.0019(16) -0.0061(14) -0.0066(16)
C46 0.0157(15) 0.0302(18) 0.0336(17) -0.0123(14) 0.0024(13) -0.0081(13)
C47 0.0195(16) 0.041(2) 0.0381(19) -0.0162(16) 0.0025(14) -0.0106(15)
C48 0.0261(19) 0.059(3) 0.054(2) -0.033(2) 0.0088(17) -0.0207(19)
C49 0.036(2) 0.045(3) 0.079(3) -0.038(2) 0.018(2) -0.0217(19)
C50 0.031(2) 0.030(2) 0.068(3) -0.0122(19) 0.0110(19) -0.0113(16)
C51 0.0208(16) 0.0310(19) 0.041(2) -0.0093(15) 0.0034(14) -0.0081(14)
N1 0.0179(14) 0.0240(16) 0.0350(16) 0.0031(13) -0.0048(11) -0.0072(12)
N2 0.0190(14) 0.0251(16) 0.0489(19) -0.0028(14) -0.0012(13) -0.0060(12)
O1 0.0164(10) 0.0236(12) 0.0295(12) -0.0080(9) -0.0013(9) -0.0022(9)
C14 0.028(2) 0.051(3) 0.075(3) -0.023(2) 0.009(2) -0.0123(19)
F1A 0.043(4) 0.047(5) 0.273(14) 0.049(6) 0.061(6) -0.001(4)
F2A 0.100(7) 0.172(13) 0.087(5) -0.046(7) 0.025(4) -0.112(9)
F3A 0.075(7) 0.110(6) 0.063(4) -0.045(4) 0.030(5) -0.043(5)
F1B 0.115(12) 0.093(11) 0.101(11) -0.059(9) 0.054(8) -0.086(10)
F2B 0.052(6) 0.049(7) 0.077(8) 0.016(5) 0.020(4) -0.027(5)
F3B 0.025(5) 0.043(6) 0.098(10) -0.019(5) 0.019(5) 0.006(4)
F4A 0.079(3) 0.053(2) 0.093(3) 0.025(2) -0.049(2) -0.0211(19)
F5A 0.157(5) 0.063(3) 0.078(3) -0.002(2) -0.061(3) -0.012(3)
F6A 0.055(3) 0.101(4) 0.119(4) 0.033(3) 0.014(2) 0.051(2)
P1 0.0139(4) 0.0242(4) 0.0203(4) -0.0053(3) -0.0017(3) -0.0041(3)
P2 0.0140(4) 0.0243(4) 0.0215(4) -0.0038(3) -0.0030(3) -0.0048(3)
Pt 0.01322(6) 0.02347(7) 0.02090(7) -0.00495(5) -0.00237(4) -0.00433(4)
O1A 0.094(5) 0.063(4) 0.031(3) 0.002(3) 0.003(3) -0.043(4)
C2A 0.066(5) 0.035(4) 0.037(4) -0.011(3) 0.006(4) -0.018(4)
C1A 0.135(8) 0.048(6) 0.054(6) -0.026(5) 0.041(6) -0.061(5)
S 0.0542(6) 0.0330(5) 0.0488(6) -0.0060(4) 0.0112(5) -0.0198(5)
O2 0.089(3) 0.0320(16) 0.070(2) -0.0088(15) 0.0158(19) -0.0272(16)
O3 0.122(3) 0.054(2) 0.0435(18) 0.0013(15) -0.0073(19) -0.049(2)
O4 0.0442(19) 0.067(2) 0.093(3) 0.0035(19) 0.0038(18) -0.0216(17)
C52 0.053(3) 0.036(2) 0.062(3) -0.001(2) 0.002(2) -0.003(2)
F7 0.147(3) 0.0397(17) 0.082(2) -0.0181(15) 0.013(2) -0.0094(18)
F8 0.111(3) 0.068(2) 0.0488(16) -0.0056(14) 0.0101(16) -0.0170(18)
F9 0.0466(19) 0.111(3) 0.131(3) -0.007(2) 0.0115(19) 0.0029(18)

loop_
_atom_type_symbol
_atom_type_description
_atom_type_scat_dispersion_real
_atom_type_scat_dispersion_imag
_atom_type_scat_source
C C 0.0033 0.0016 'International Tables Vol C Tables 4.2.6.8 and 6.1.1.4'
H H 0 0 'International Tables Vol C Tables 4.2.6.8 and 6.1.1.4'
F F 0.0171 0.0103 'International Tables Vol C Tables 4.2.6.8 and 6.1.1.4'
N N 0.0061 0.0033 'International Tables Vol C Tables 4.2.6.8 and 6.1.1.4'
O O 0.0106 0.006 'International Tables Vol C Tables 4.2.6.8 and 6.1.1.4'
P P 0.1023 0.0942 'International Tables Vol C Tables 4.2.6.8 and 6.1.1.4'
Pt Pt -1.7033 8.3905 'International Tables Vol C Tables 4.2.6.8 and 6.1.1.4'
S S 0.1246 0.1234 'International Tables Vol C Tables 4.2.6.8 and 6.1.1.4'

loop_
_geom_angle_atom_site_label_1
_geom_angle_atom_site_label_2
_geom_angle_atom_site_label_3
_geom_angle
C6 C1 C2 116.1(3)
C6 C1 Pt 119.6(2)
C2 C1 Pt 123.6(2)
C1 C2 C3 122.3(3)
C1 C2 H2 118.9
C3 C2 H2 118.9
C4 C3 C2 119.8(3)
C4 C3 H3 120.1
C2 C3 H3 120.1
C3 C4 C5 119.7(3)
C3 C4 H4 120.1
C5 C4 H4 120.1
C4 C5 C6 119.6(3)
C4 C5 H5 120.2
C6 C5 H5 120.2
C5 C6 C1 122.4(3)
C5 C6 N1 116.1(3)
C1 C6 N1 121.5(3)
O1 C7 N1 124.1(3)
O1 C7 N2 120.5(3)
N1 C7 N2 115.4(3)
C9 C8 C13 120.6(3)
C9 C8 N2 123.4(3)
C13 C8 N2 116.0(3)
C8 C9 C10 118.6(3)
C8 C9 H9 120.7
C10 C9 H9 120.7
C11 C10 C9 121.5(4)
C11 C10 C14 118.6(3)
C9 C10 C14 119.9(4)
C12 C11 C10 119.3(3)
C12 C11 H11 120.4
C10 C11 H11 120.4
C11 C12 C13 120.5(4)
C11 C12 C15 120.7(3)
C13 C12 C15 118.8(4)
C12 C13 C8 119.5(3)
C12 C13 H13 120.2
C8 C13 H13 120.2
F4B C15 F6B 114.0(11)
F6A C15 F4A 109.1(4)
F4B C15 F5B 109.7(10)
F6B C15 F5B 106.5(10)
F6A C15 F5A 104.5(4)
F4A C15 F5A 101.3(4)
F4B C15 C12 118.4(12)
F6B C15 C12 105.5(10)
F6A C15 C12 113.9(4)
F4A C15 C12 114.4(3)
F5B C15 C12 101.6(10)
F5A C15 C12 112.5(4)
C17 C16 C21 118.9(3)
C17 C16 P1 119.6(2)
C21 C16 P1 121.5(2)
C18 C17 C16 120.4(3)
C18 C17 H17 119.8
C16 C17 H17 119.8
C19 C18 C17 120.1(3)
C19 C18 H18 120
C17 C18 H18 120
C18 C19 C20 120.6(3)
C18 C19 H19 119.7
C20 C19 H19 119.7
C21 C20 C19 119.8(3)
C21 C20 H20 120.1
C19 C20 H20 120.1
C20 C21 C16 120.3(3)
C20 C21 H21 119.9
C16 C21 H21 119.9
C27 C22 C23 118.8(3)
C27 C22 P1 123.8(2)
C23 C22 P1 117.3(2)
C24 C23 C22 120.7(3)
C24 C23 H23 119.6
C22 C23 H23 119.6
C25 C24 C23 119.8(3)
C25 C24 H24 120.1
C23 C24 H24 120.1
C24 C25 C26 120.3(3)
C24 C25 H25 119.9
C26 C25 H25 119.9
C25 C26 C27 120.3(3)
C25 C26 H26 119.9
C27 C26 H26 119.9
C26 C27 C22 120.1(3)
C26 C27 H27 120
C22 C27 H27 120
C29 C28 C33 118.7(3)
C29 C28 P1 119.4(3)
C33 C28 P1 121.8(3)
C30 C29 C28 121.2(3)
C30 C29 H29 119.4
C28 C29 H29 119.4
C29 C30 C31 119.7(4)
C29 C30 H30 120.2
C31 C30 H30 120.2
C32 C31 C30 119.8(4)
C32 C31 H31 120.1
C30 C31 H31 120.1
C31 C32 C33 121.0(4)
C31 C32 H32 119.5
C33 C32 H32 119.5
C32 C33 C28 119.7(3)
C32 C33 H33 120.2
C28 C33 H33 120.2
C35 C34 C39 118.3(3)
C35 C34 P2 120.6(2)
C39 C34 P2 121.1(2)
C34 C35 C36 121.2(3)
C34 C35 H35 119.4
C36 C35 H35 119.4
C37 C36 C35 119.9(3)
C37 C36 H36 120
C35 C36 H36 120
C36 C37 C38 119.5(3)
C36 C37 H37 120.3
C38 C37 H37 120.3
C39 C38 C37 120.6(3)
C39 C38 H38 119.7
C37 C38 H38 119.7
C38 C39 C34 120.5(3)
C38 C39 H39 119.8
C34 C39 H39 119.8
C41 C40 C45 118.7(3)
C41 C40 P2 118.9(2)
C45 C40 P2 122.5(3)
C40 C41 C42 120.8(3)
C40 C41 H41 119.6
C42 C41 H41 119.6
C43 C42 C41 119.2(4)
C43 C42 H42 120.4
C41 C42 H42 120.4
C44 C43 C42 120.5(3)
C44 C43 H43 119.8
C42 C43 H43 119.8
C43 C44 C45 120.6(4)
C43 C44 H44 119.7
C45 C44 H44 119.7
C44 C45 C40 120.2(4)
C44 C45 H45 119.9
C40 C45 H45 119.9
C47 C46 C51 119.2(3)
C47 C46 P2 123.2(3)
C51 C46 P2 117.5(3)
C46 C47 C48 119.9(4)
C46 C47 H47 120.1
C48 C47 H47 120.1
C49 C48 C47 120.2(4)
C49 C48 H48 119.9
C47 C48 H48 119.9
C48 C49 C50 120.6(4)
C48 C49 H49 119.7
C50 C49 H49 119.7
C49 C50 C51 119.9(4)
C49 C50 H50 120
C51 C50 H50 120
C50 C51 C46 120.2(4)
C50 C51 H51 119.9
C46 C51 H51 119.9
C7 N1 C6 124.4(3)
C7 N1 H1N1 119(3)
C6 N1 H1N1 114(3)
C7 N2 C8 128.3(3)
C7 N2 H1N2 116(3)
C8 N2 H1N2 115(3)
C7 O1 Pt 115.43(19)
F1A C14 F3A 108.8(8)
F1B C14 F3B 107.2(8)
F1A C14 F2A 109.5(6)
F3A C14 F2A 103.1(6)
F1B C14 F2B 102.0(8)
F3B C14 F2B 101.6(8)
F1A C14 C10 116.4(5)
F3A C14 C10 109.8(6)
F1B C14 C10 117.8(8)
F3B C14 C10 116.2(9)
F2A C14 C10 108.4(5)
F2B C14 C10 109.9(6)
C16 P1 C22 107.19(15)
C16 P1 C28 105.94(14)
C22 P1 C28 104.46(14)
C16 P1 Pt 117.32(10)
C22 P1 Pt 110.94(10)
C28 P1 Pt 110.11(10)
C46 P2 C40 105.46(15)
C46 P2 C34 101.77(15)
C40 P2 C34 105.30(14)
C46 P2 Pt 119.61(10)
C40 P2 Pt 115.33(11)
C34 P2 Pt 107.69(10)
C1 Pt O1 86.03(10)
C1 Pt P1 90.36(9)
O1 Pt P1 164.29(6)
C1 Pt P2 166.22(9)
O1 Pt P2 87.11(6)
P1 Pt P2 99.34(3)
C1A C2A H2A1 109.5
C1A C2A H2A2 109.5
H2A1 C2A H2A2 109.5
C1A C2A H2A3 109.5
H2A1 C2A H2A3 109.5
H2A2 C2A H2A3 109.5
O1A C1A C2A 114.5(9)
O1A C1A H1A 108.6
C2A C1A H1A 108.6
O1A C1A H1B 108.6
C2A C1A H1B 108.6
H1A C1A H1B 107.6
O2 S O4 117.3(2)
O2 S O3 116.0(2)
O4 S O3 112.5(2)
O2 S C52 104.0(2)
O4 S C52 102.9(2)
O3 S C52 101.3(2)
F7 C52 F9 107.9(4)
F7 C52 F8 107.9(4)
F9 C52 F8 105.4(4)
F7 C52 S 111.9(3)
F9 C52 S 110.6(4)
F8 C52 S 112.8(3)

loop_
_geom_bond_atom_site_label_1
_geom_bond_atom_site_label_2
_geom_bond_distance
C1 C6 1.395(5)
C1 C2 1.396(4)
C1 Pt 2.044(3)
C2 C3 1.398(5)
C2 H2 0.95
C3 C4 1.376(5)
C3 H3 0.95
C4 C5 1.387(5)
C4 H4 0.95
C5 C6 1.394(5)
C5 H5 0.95
C6 N1 1.430(4)
C7 O1 1.270(4)
C7 N1 1.329(4)
C7 N2 1.355(4)
C8 C9 1.383(5)
C8 C13 1.395(5)
C8 N2 1.413(4)
C9 C10 1.392(5)
C9 H9 0.95
C10 C11 1.380(6)
C10 C14 1.503(6)
C11 C12 1.378(6)
C11 H11 0.95
C12 C13 1.389(5)
C12 C15 1.501(6)
C13 H13 0.95
C15 F4B 1.279(8)
C15 F6B 1.285(8)
C15 F6A 1.299(5)
C15 F4A 1.320(5)
C15 F5B 1.324(8)
C15 F5A 1.340(5)
C16 C17 1.395(4)
C16 C21 1.399(5)
C16 P1 1.816(3)
C17 C18 1.382(5)
C17 H17 0.95
C18 C19 1.372(5)
C18 H18 0.95
C19 C20 1.386(5)
C19 H19 0.95
C20 C21 1.382(5)
C20 H20 0.95
C21 H21 0.95
C22 C27 1.395(5)
C22 C23 1.398(4)
C22 P1 1.825(3)
C23 C24 1.386(5)
C23 H23 0.95
C24 C25 1.376(5)
C24 H24 0.95
C25 C26 1.385(5)
C25 H25 0.95
C26 C27 1.386(5)
C26 H26 0.95
C27 H27 0.95
C28 C29 1.387(5)
C28 C33 1.401(5)
C28 P1 1.829(3)
C29 C30 1.382(5)
C29 H29 0.95
C30 C31 1.391(6)
C30 H30 0.95
C31 C32 1.366(6)
C31 H31 0.95
C32 C33 1.391(5)
C32 H32 0.95
C33 H33 0.95
C34 C35 1.383(4)
C34 C39 1.398(4)
C34 P2 1.837(3)
C35 C36 1.391(5)
C35 H35 0.95
C36 C37 1.379(5)
C36 H36 0.95
C37 C38 1.386(5)
C37 H37 0.95
C38 C39 1.381(5)
C38 H38 0.95
C39 H39 0.95
C40 C41 1.387(5)
C40 C45 1.402(5)
C40 P2 1.829(3)
C41 C42 1.396(5)
C41 H41 0.95
C42 C43 1.386(6)
C42 H42 0.95
C43 C44 1.369(6)
C43 H43 0.95
C44 C45 1.379(5)
C44 H44 0.95
C45 H45 0.95
C46 C47 1.391(5)
C46 C51 1.400(5)
C46 P2 1.823(3)
C47 C48 1.399(5)
C47 H47 0.95
C48 C49 1.369(6)
C48 H48 0.95
C49 C50 1.379(6)
C49 H49 0.95
C50 C51 1.388(5)
C50 H50 0.95
C51 H51 0.95
N1 H1N1 0.73(4)
N2 H1N2 0.83(4)
O1 Pt 2.137(2)
C14 F1A 1.299(6)
C14 F3A 1.313(6)
C14 F1B 1.320(7)
C14 F3B 1.321(7)
C14 F2A 1.335(6)
C14 F2B 1.346(7)
P1 Pt 2.2148(8)
P2 Pt 2.3751(8)
O1A C1A 1.398(15)
C2A C1A 1.417(12)
C2A H2A1 0.98
C2A H2A2 0.98
C2A H2A3 0.98
C1A H1A 0.99
C1A H1B 0.99
S O2 1.411(3)
S O4 1.429(4)
S O3 1.454(3)
S C52 1.809(5)
C52 F7 1.317(5)
C52 F9 1.323(6)
C52 F8 1.324(5)

loop_
_geom_hbond_atom_site_label_D
_geom_hbond_atom_site_label_H
_geom_hbond_atom_site_label_A
_geom_hbond_distance_DH
_geom_hbond_distance_HA
_geom_hbond_distance_DA
_geom_hbond_angle_DHA
N1 H1N1 O3 0.73(4) 2.16(4) 2.886(4) 172(4)
N2 H1N2 O4 0.83(4) 2.12(4) 2.923(5) 161(4)

loop_
_geom_torsion_atom_site_label_1
_geom_torsion_atom_site_label_2
_geom_torsion_atom_site_label_3
_geom_torsion_atom_site_label_4
_geom_torsion
C6 C1 C2 C3 2.5(5)
Pt C1 C2 C3 173.1(2)
C1 C2 C3 C4 -0.1(5)
C2 C3 C4 C5 -1.2(5)
C3 C4 C5 C6 0.0(5)
C4 C5 C6 C1 2.5(5)
C4 C5 C6 N1 -176.8(3)
C2 C1 C6 C5 -3.7(5)
Pt C1 C6 C5 -174.7(2)
C2 C1 C6 N1 175.6(3)
Pt C1 C6 N1 4.7(4)
C13 C8 C9 C10 -0.7(5)
N2 C8 C9 C10 -178.6(3)
C8 C9 C10 C11 0.1(6)
C8 C9 C10 C14 -179.8(3)
C9 C10 C11 C12 0.5(6)
C14 C10 C11 C12 -179.6(4)
C10 C11 C12 C13 -0.4(6)
C10 C11 C12 C15 -177.9(4)
C11 C12 C13 C8 -0.3(6)
C15 C12 C13 C8 177.3(3)
C9 C8 C13 C12 0.8(5)
N2 C8 C13 C12 178.8(3)
C11 C12 C15 F4B 159.5(13)
C13 C12 C15 F4B -18.1(13)
C11 C12 C15 F6B 30.5(10)
C13 C12 C15 F6B -147.1(10)
C11 C12 C15 F6A -22.5(7)
C13 C12 C15 F6A 159.9(5)
C11 C12 C15 F4A -149.0(4)
C13 C12 C15 F4A 33.4(6)
C11 C12 C15 F5B -80.4(10)
C13 C12 C15 F5B 102.0(10)
C11 C12 C15 F5A 96.2(5)
C13 C12 C15 F5A -81.4(5)
C21 C16 C17 C18 1.6(5)
P1 C16 C17 C18 -177.2(3)
C16 C17 C18 C19 -0.6(5)
C17 C18 C19 C20 0.8(6)
C18 C19 C20 C21 -1.9(6)
C19 C20 C21 C16 2.9(5)
C17 C16 C21 C20 -2.7(5)
P1 C16 C21 C20 176.0(3)
C27 C22 C23 C24 -0.1(5)
P1 C22 C23 C24 -179.5(2)
C22 C23 C24 C25 0.6(5)
C23 C24 C25 C26 0.2(5)
C24 C25 C26 C27 -1.3(5)
C25 C26 C27 C22 1.8(5)
C23 C22 C27 C26 -1.1(5)
P1 C22 C27 C26 178.3(2)
C33 C28 C29 C30 -0.3(5)
P1 C28 C29 C30 -175.9(3)
C28 C29 C30 C31 -0.1(6)
C29 C30 C31 C32 0.2(6)
C30 C31 C32 C33 0.0(7)
C31 C32 C33 C28 -0.4(6)
C29 C28 C33 C32 0.5(5)
P1 C28 C33 C32 176.0(3)
C39 C34 C35 C36 1.1(5)
P2 C34 C35 C36 -179.2(3)
C34 C35 C36 C37 0.5(6)
C35 C36 C37 C38 -1.5(6)
C36 C37 C38 C39 0.8(5)
C37 C38 C39 C34 0.9(5)
C35 C34 C39 C38 -1.9(5)
P2 C34 C39 C38 178.4(3)
C45 C40 C41 C42 -0.4(5)
P2 C40 C41 C42 178.9(3)
C40 C41 C42 C43 -0.3(5)
C41 C42 C43 C44 0.5(6)
C42 C43 C44 C45 0.2(6)
C43 C44 C45 C40 -1.0(6)
C41 C40 C45 C44 1.1(5)
P2 C40 C45 C44 -178.2(3)
C51 C46 C47 C48 -0.1(5)
P2 C46 C47 C48 -175.8(3)
C46 C47 C48 C49 1.2(5)
C47 C48 C49 C50 -1.5(6)
C48 C49 C50 C51 0.6(6)
C49 C50 C51 C46 0.5(5)
C47 C46 C51 C50 -0.8(5)
P2 C46 C51 C50 175.2(3)
O1 C7 N1 C6 11.9(5)
N2 C7 N1 C6 -167.8(3)
C5 C6 N1 C7 140.7(3)
C1 C6 N1 C7 -38.7(5)
O1 C7 N2 C8 2.0(5)
N1 C7 N2 C8 -178.3(3)
C9 C8 N2 C7 -27.3(6)
C13 C8 N2 C7 154.7(4)
N1 C7 O1 Pt 39.6(4)
N2 C7 O1 Pt -140.8(3)
C11 C10 C14 F1A -171.1(14)
C9 C10 C14 F1A 8.8(14)
C11 C10 C14 F3A 64.8(10)
C9 C10 C14 F3A -115.3(10)
C11 C10 C14 F1B -85.3(14)
C9 C10 C14 F1B 94.6(14)
C11 C10 C14 F3B 43.9(11)
C9 C10 C14 F3B -136.2(10)
C11 C10 C14 F2A -47.2(12)
C9 C10 C14 F2A 132.7(11)
C11 C10 C14 F2B 158.5(9)
C9 C10 C14 F2B -21.6(9)
C17 C16 P1 C22 124.4(3)
C21 C16 P1 C22 -54.3(3)
C17 C16 P1 C28 -124.5(3)
C21 C16 P1 C28 56.8(3)
C17 C16 P1 Pt -1.1(3)
C21 C16 P1 Pt -179.8(2)
C27 C22 P1 C16 9.8(3)
C23 C22 P1 C16 -170.8(2)
C27 C22 P1 C28 -102.3(3)
C23 C22 P1 C28 77.1(3)
C27 C22 P1 Pt 139.1(2)
C23 C22 P1 Pt -41.6(3)
C29 C28 P1 C16 -172.7(3)
C33 C28 P1 C16 11.8(3)
C29 C28 P1 C22 -59.7(3)
C33 C28 P1 C22 124.8(3)
C29 C28 P1 Pt 59.5(3)
C33 C28 P1 Pt -116.0(3)
C47 C46 P2 C40 -19.0(3)
C51 C46 P2 C40 165.2(2)
C47 C46 P2 C34 -128.7(3)
C51 C46 P2 C34 55.5(3)
C47 C46 P2 Pt 112.9(3)
C51 C46 P2 Pt -62.9(3)
C41 C40 P2 C46 126.9(3)
C45 C40 P2 C46 -53.8(3)
C41 C40 P2 C34 -126.0(3)
C45 C40 P2 C34 53.4(3)
C41 C40 P2 Pt -7.4(3)
C45 C40 P2 Pt 171.9(3)
C35 C34 P2 C46 -138.3(3)
C39 C34 P2 C46 41.4(3)
C35 C34 P2 C40 111.8(3)
C39 C34 P2 C40 -68.5(3)
C35 C34 P2 Pt -11.7(3)
C39 C34 P2 Pt 168.0(2)
C6 C1 Pt O1 29.3(2)
C2 C1 Pt O1 -141.0(3)
C6 C1 Pt P1 -135.4(2)
C2 C1 Pt P1 54.3(3)
C6 C1 Pt P2 89.6(4)
C2 C1 Pt P2 -80.6(5)
C7 O1 Pt C1 -52.0(2)
C7 O1 Pt P1 25.1(4)
C7 O1 Pt P2 139.9(2)
C16 P1 Pt C1 -87.37(14)
C22 P1 Pt C1 148.99(14)
C28 P1 Pt C1 33.86(14)
C16 P1 Pt O1 -163.9(2)
C22 P1 Pt O1 72.5(2)
C28 P1 Pt O1 -42.6(2)
C16 P1 Pt P2 82.80(11)
C22 P1 Pt P2 -40.84(11)
C28 P1 Pt P2 -155.98(11)
C46 P2 Pt C1 117.4(4)
C40 P2 Pt C1 -115.2(4)
C34 P2 Pt C1 2.1(4)
C46 P2 Pt O1 177.62(14)
C40 P2 Pt O1 -54.91(13)
C34 P2 Pt O1 62.31(12)
C46 P2 Pt P1 -16.80(13)
C40 P2 Pt P1 110.67(12)
C34 P2 Pt P1 -132.10(11)
O2 S C52 F7 -176.4(4)
O4 S C52 F7 60.8(4)
O3 S C52 F7 -55.7(4)
O2 S C52 F9 -56.1(4)
O4 S C52 F9 -178.9(3)
O3 S C52 F9 64.6(4)
O2 S C52 F8 61.7(4)
O4 S C52 F8 -61.1(4)
O3 S C52 F8 -177.6(4)
